data_4346359
loop_
_publ_author_name
'Qiao, Yanrong'
'Hao, Pengfei'
'Fu, Yunlong'

_publ_section_title
;
 Symmetrically Related Construction and Optical Properties of Two
 Noncentrosymmetric 3D Iodides of d(10) Cation (Cu(+), Ag(+)) Based on the
 N-Benzylpyridinium and Its Supramolecular Interactions.
;
_journal_issue 17
_journal_name_full 'Inorganic chemistry'
_journal_page_first 8705
_journal_page_last 8710
_journal_paper_doi 10.1021/acs.inorgchem.5b01331
_journal_volume 54
_journal_year 2015
_chemical_formula_moiety 'Ag9 I13, 4(C12 H12 N)'
_chemical_formula_sum 'C48 H47 Ag9 I13 N4'
_chemical_formula_weight 3300.43
_space_group_IT_number 9
_space_group_name_Hall 'C -2yc'
_space_group_name_H-M_alt 'C 1 c 1'
_symmetry_cell_setting monoclinic
_symmetry_space_group_name_Hall 'C -2yc'
_symmetry_space_group_name_H-M 'C 1 c 1'
_atom_sites_solution_hydrogens geom
_atom_sites_solution_primary direct
_atom_sites_solution_secondary difmap
_audit_creation_method SHELXL-97
_cell_angle_alpha 90.00
_cell_angle_beta 111.133(7)
_cell_angle_gamma 90.00
_cell_formula_units_Z 4
_cell_length_a 22.5616(13)
_cell_length_b 15.4537(8)
_cell_length_c 21.8953(13)
_cell_measurement_reflns_used 4709
_cell_measurement_temperature 293(2)
_cell_measurement_theta_max 26.8690
_cell_measurement_theta_min 3.1720
_cell_volume 7120.6(8)
_computing_cell_refinement
;
CrysAlisPro, Agilent Technologies,
Version 1.171.37.35 (release 13-08-2014 CrysAlis171 .NET)
(compiled Aug 13 2014,18:06:01)
;
_computing_data_collection
;
CrysAlisPro, Agilent Technologies,
Version 1.171.37.35 (release 13-08-2014 CrysAlis171 .NET)
(compiled Aug 13 2014,18:06:01)
;
_computing_data_reduction
;
CrysAlisPro, Agilent Technologies,
Version 1.171.37.35 (release 13-08-2014 CrysAlis171 .NET)
(compiled Aug 13 2014,18:06:01)
;
_computing_structure_refinement 'SHELXL-97 (Sheldrick, 1997)'
_computing_structure_solution 'SHELXS-97 (Sheldrick, 1990)'
_diffrn_ambient_temperature 293(2)
_diffrn_detector_area_resol_mean 16.0710
_diffrn_measured_fraction_theta_full 0.999
_diffrn_measured_fraction_theta_max 0.999
_diffrn_measurement_device_type 'Xcalibur, Eos, Gemini'
_diffrn_radiation_monochromator graphite
_diffrn_radiation_source 'fine-focus sealed tube'
_diffrn_radiation_type MoK\a
_diffrn_radiation_wavelength 0.71073
_diffrn_reflns_av_R_equivalents 0.0284
_diffrn_reflns_av_sigmaI/netI 0.0537
_diffrn_reflns_limit_h_max 27
_diffrn_reflns_limit_h_min -27
_diffrn_reflns_limit_k_max 19
_diffrn_reflns_limit_k_min -16
_diffrn_reflns_limit_l_max 22
_diffrn_reflns_limit_l_min -27
_diffrn_reflns_number 16004
_diffrn_reflns_theta_full 26.00
_diffrn_reflns_theta_max 26.00
_diffrn_reflns_theta_min 2.84
_exptl_absorpt_coefficient_mu 8.089
_exptl_absorpt_correction_T_max 0.5297
_exptl_absorpt_correction_T_min 0.3401
_exptl_absorpt_correction_type multi-scan
_exptl_absorpt_process_details
;
CrysAlisPro, Agilent Technologies,
Version 1.171.37.35 (release 13-08-2014 CrysAlis171 .NET)
(compiled Aug 13 2014,18:06:01)
Empirical absorption correction using spherical harmonics,
 implemented in SCALE3 ABSPACK scaling algorithm.
;
_exptl_crystal_colour pale-yellow
_exptl_crystal_density_diffrn 3.079
_exptl_crystal_density_method 'not measured'
_exptl_crystal_description block
_exptl_crystal_F_000 5900
_exptl_crystal_size_max 0.17
_exptl_crystal_size_mid 0.11
_exptl_crystal_size_min 0.09
_refine_diff_density_max 3.221
_refine_diff_density_min -1.216
_refine_diff_density_rms 0.185
_refine_ls_abs_structure_details 'Flack H D (1983), Acta Cryst. A39, 876-881'
_refine_ls_abs_structure_Flack -0.04(3)
_refine_ls_extinction_coef 0.000472(5)
_refine_ls_extinction_expression Fc^*^=kFc[1+0.001xFc^2^\l^3^/sin(2\q)]^-1/4^
_refine_ls_extinction_method SHELXL
_refine_ls_goodness_of_fit_ref 1.039
_refine_ls_hydrogen_treatment constr
_refine_ls_matrix_type full
_refine_ls_number_parameters 668
_refine_ls_number_reflns 10512
_refine_ls_number_restraints 23
_refine_ls_restrained_S_all 1.040
_refine_ls_R_factor_all 0.0519
_refine_ls_R_factor_gt 0.0425
_refine_ls_shift/su_max 0.042
_refine_ls_shift/su_mean 0.002
_refine_ls_structure_factor_coef Fsqd
_refine_ls_weighting_details 'calc w=1/[\s^2^(Fo^2^)+(0.0545P)^2^+0.0000P] where P=(Fo^2^+2Fc^2^)/3'
_refine_ls_weighting_scheme calc
_refine_ls_wR_factor_gt 0.0993
_refine_ls_wR_factor_ref 0.1076
_reflns_number_gt 9198
_reflns_number_total 10512
_reflns_threshold_expression >2sigma(I)
_cod_data_source_file ic5b01331_si_002.cif
_cod_data_source_block compound2-293K
_cod_original_cell_volume 7120.6(7)
_cod_original_sg_symbol_Hall 'C -2yc '
_cod_original_sg_symbol_H-M 'C c '
_cod_database_code 4346359

loop_
_symmetry_equiv_pos_as_xyz
'x, y, z'
'x, -y, z+1/2'
'x+1/2, y+1/2, z'
'x+1/2, -y+1/2, z+1/2'

loop_
_atom_site_label
_atom_site_type_symbol
_atom_site_fract_x
_atom_site_fract_y
_atom_site_fract_z
_atom_site_U_iso_or_equiv
_atom_site_adp_type
_atom_site_occupancy
_atom_site_symmetry_multiplicity
_atom_site_calc_flag
_atom_site_refinement_flags
Ag1 Ag 0.09264(3) 0.58803(4) 0.41401(3) 0.0709(2) Uani 1 1 d .
Ag2 Ag 0.26571(2) 0.69344(4) 0.57925(3) 0.06335(18) Uani 1 1 d .
Ag3 Ag 0.24913(2) 0.49909(4) 0.58406(3) 0.06374(17) Uani 1 1 d .
Ag4 Ag 0.15052(2) 0.41461(4) 0.37764(3) 0.06449(18) Uani 1 1 d .
Ag5 Ag 0.28686(2) 0.47779(4) 0.45341(3) 0.06357(18) Uani 1 1 d .
Ag6 Ag 0.31209(2) 0.67241(4) 0.45850(3) 0.06339(18) Uani 1 1 d .
Ag7 Ag 0.26976(3) 0.38862(5) 0.26452(3) 0.0779(2) Uani 1 1 d .
Ag8 Ag 0.42471(3) 0.35575(4) 0.28451(3) 0.0730(2) Uani 1 1 d .
Ag9 Ag 0.38095(2) 0.55194(4) 0.31945(2) 0.05990(17) Uani 1 1 d .
I1 I 0.024543(18) 0.42982(3) 0.37148(2) 0.06104(14) Uani 1 1 d .
I2 I 0.144235(16) 0.61405(3) 0.551291(18) 0.04513(11) Uani 1 1 d .
I3 I 0.265733(18) 0.82796(3) 0.49309(2) 0.05251(12) Uani 1 1 d .
I4 I 0.197586(15) 0.59195(3) 0.364934(17) 0.03882(10) Uani 1 1 d .
I5 I 0.364791(16) 0.56701(3) 0.574239(17) 0.04404(11) Uani 1 1 d .
I6 I 0.226554(17) 0.34839(3) 0.504711(18) 0.04415(11) Uani 1 1 d .
I7 I 0.162016(19) 0.31521(3) 0.27671(2) 0.05983(14) Uani 1 1 d .
I8 I 0.399081(17) 0.70198(3) 0.396786(19) 0.05140(12) Uani 1 1 d .
I9 I 0.264742(17) 0.55592(3) 0.210745(18) 0.04911(12) Uani 1 1 d .
I10 I 0.369186(15) 0.40643(3) 0.397064(16) 0.03994(10) Uani 1 1 d .
I11 I 0.478238(17) 0.51254(3) 0.270137(18) 0.04856(12) Uani 1 1 d .
I12 I 0.323021(19) 0.25203(3) 0.21073(2) 0.05070(13) Uani 1 1 d .
I13 I 0.521900(19) 0.23876(3) 0.35991(2) 0.06269(15) Uani 1 1 d .
N1 N 0.47324(19) -0.0673(3) 0.5827(2) 0.0426(13) Uani 1 1 d DU
N2 N 0.4289(2) 0.2424(3) 0.6719(2) 0.0465(16) Uani 1 1 d .
N3 N 0.58578(19) 0.5247(3) 0.4423(2) 0.0393(14) Uani 1 1 d .
N4 N 0.1890(2) 0.8876(4) 0.2892(3) 0.0670(19) Uani 1 1 d .
C1 C 0.4488(3) -0.1135(5) 0.6159(4) 0.059(2) Uani 1 1 d .
H1 H 0.4126 -0.1462 0.5945 0.071 Uiso 1 1 calc R
C2 C 0.4758(3) -0.1152(6) 0.6834(3) 0.073(3) Uani 1 1 d .
H2 H 0.4561 -0.1432 0.7086 0.087 Uiso 1 1 calc R
C3 C 0.5356(3) -0.0715(6) 0.7129(4) 0.084(3) Uani 1 1 d U
H3 H 0.5584 -0.0749 0.7576 0.101 Uiso 1 1 calc R
C4 C 0.5562(3) -0.0280(6) 0.6751(5) 0.098(3) Uani 1 1 d U
H4 H 0.5932 0.0042 0.6940 0.118 Uiso 1 1 calc R
C5 C 0.5284(3) -0.0262(5) 0.6117(4) 0.070(2) Uani 1 1 d .
H5 H 0.5470 0.0039 0.5865 0.084 Uiso 1 1 calc R
C6 C 0.4397(4) -0.0669(5) 0.5133(3) 0.076(3) Uani 1 1 d DU
H6A H 0.4089 -0.1136 0.5013 0.091 Uiso 1 1 calc R
H6B H 0.4693 -0.0761 0.4910 0.091 Uiso 1 1 calc R
C7 C 0.4034(3) 0.0252(4) 0.4904(3) 0.0536(17) Uani 1 1 d U
C8 C 0.3624(2) 0.0503(4) 0.5171(3) 0.0471(17) Uani 1 1 d U
H8 H 0.3554 0.0154 0.5485 0.057 Uiso 1 1 calc R
C9 C 0.3307(3) 0.1247(5) 0.5000(3) 0.056(2) Uani 1 1 d .
H9 H 0.3041 0.1431 0.5215 0.068 Uiso 1 1 calc R
C10 C 0.3375(3) 0.1750(5) 0.4498(3) 0.053(2) Uani 1 1 d .
H10 H 0.3120 0.2235 0.4345 0.064 Uiso 1 1 calc R
C11 C 0.3820(3) 0.1525(5) 0.4231(3) 0.059(2) Uani 1 1 d .
H11 H 0.3896 0.1873 0.3920 0.071 Uiso 1 1 calc R
C12 C 0.4153(3) 0.0758(5) 0.4445(3) 0.061(2) Uani 1 1 d U
H12 H 0.4458 0.0586 0.4276 0.074 Uiso 1 1 calc R
C13 C 0.4012(3) 0.3000(4) 0.6254(3) 0.049(2) Uani 1 1 d .
H13 H 0.3672 0.3323 0.6276 0.059 Uiso 1 1 calc R
C14 C 0.4215(3) 0.3126(6) 0.5748(4) 0.080(3) Uani 1 1 d .
H14 H 0.4017 0.3527 0.5422 0.096 Uiso 1 1 calc R
C15 C 0.4700(3) 0.2663(6) 0.5732(4) 0.074(2) Uani 1 1 d U
H15 H 0.4834 0.2718 0.5379 0.089 Uiso 1 1 calc R
C16 C 0.5008(3) 0.2100(6) 0.6232(4) 0.075(2) Uani 1 1 d U
H16 H 0.5365 0.1802 0.6227 0.090 Uiso 1 1 calc R
C17 C 0.4791(3) 0.1972(5) 0.6746(4) 0.064(3) Uani 1 1 d .
H17 H 0.4990 0.1590 0.7087 0.077 Uiso 1 1 calc R
C18 C 0.3981(3) 0.2228(5) 0.7214(3) 0.064(2) Uani 1 1 d .
H18A H 0.3777 0.2743 0.7298 0.077 Uiso 1 1 calc R
H18B H 0.4300 0.2039 0.7623 0.077 Uiso 1 1 calc R
C19 C 0.3490(3) 0.1516(5) 0.6936(3) 0.053(2) Uani 1 1 d .
C20 C 0.2863(3) 0.1795(5) 0.6613(3) 0.062(2) Uani 1 1 d .
H20 H 0.2739 0.2371 0.6599 0.074 Uiso 1 1 calc R
C21 C 0.2422(4) 0.1094(7) 0.6301(4) 0.084(3) Uani 1 1 d U
H21 H 0.2002 0.1221 0.6050 0.101 Uiso 1 1 calc R
C22 C 0.2632(4) 0.0226(7) 0.6381(4) 0.107(3) Uani 1 1 d U
H22 H 0.2343 -0.0221 0.6215 0.128 Uiso 1 1 calc R
C23 C 0.3197(3) 0.0064(5) 0.6669(4) 0.094(2) Uani 1 1 d U
H23 H 0.3325 -0.0509 0.6677 0.113 Uiso 1 1 calc R
C24 C 0.3656(3) 0.0664(5) 0.6980(4) 0.074(2) Uani 1 1 d U
H24 H 0.4071 0.0493 0.7216 0.089 Uiso 1 1 calc R
C25 C 0.5672(3) 0.6072(5) 0.4356(3) 0.070(3) Uani 1 1 d .
H25 H 0.5293 0.6223 0.4406 0.084 Uiso 1 1 calc R
C26 C 0.6034(4) 0.6703(6) 0.4212(5) 0.092(4) Uani 1 1 d .
H26 H 0.5914 0.7282 0.4158 0.111 Uiso 1 1 calc R
C27 C 0.6601(4) 0.6400(6) 0.4152(4) 0.092(3) Uani 1 1 d .
H27 H 0.6866 0.6793 0.4053 0.111 Uiso 1 1 calc R
C28 C 0.6770(3) 0.5560(5) 0.4234(4) 0.073(2) Uani 1 1 d .
H28 H 0.7148 0.5376 0.4197 0.087 Uiso 1 1 calc R
C29 C 0.6410(2) 0.5033(6) 0.4359(3) 0.058(2) Uani 1 1 d .
H29 H 0.6531 0.4455 0.4410 0.070 Uiso 1 1 calc R
C30 C 0.5431(3) 0.4590(6) 0.4529(3) 0.058(2) Uani 1 1 d .
H30A H 0.5441 0.4072 0.4282 0.070 Uiso 1 1 calc R
H30B H 0.4999 0.4809 0.4371 0.070 Uiso 1 1 calc R
C31 C 0.5643(3) 0.4354(4) 0.5292(3) 0.0469(19) Uani 1 1 d .
C32 C 0.5326(3) 0.4784(6) 0.5626(3) 0.072(3) Uani 1 1 d U
H32 H 0.5041 0.5229 0.5438 0.087 Uiso 1 1 calc R
C33 C 0.5461(3) 0.4515(5) 0.6259(4) 0.067(2) Uani 1 1 d U
H33 H 0.5231 0.4767 0.6490 0.080 Uiso 1 1 calc R
C34 C 0.5925(3) 0.3878(5) 0.6593(3) 0.058(2) Uani 1 1 d U
H34 H 0.6008 0.3716 0.7025 0.070 Uiso 1 1 calc R
C35 C 0.6233(3) 0.3532(5) 0.6219(3) 0.064(2) Uani 1 1 d .
H35 H 0.6557 0.3139 0.6419 0.077 Uiso 1 1 calc R
C36 C 0.6104(3) 0.3717(5) 0.5565(4) 0.067(3) Uani 1 1 d .
H36 H 0.6310 0.3437 0.5323 0.080 Uiso 1 1 calc R
C37 C 0.1787(3) 0.9700(5) 0.2760(3) 0.070(3) Uani 1 1 d .
H37 H 0.1374 0.9912 0.2623 0.084 Uiso 1 1 calc R
C38 C 0.2262(4) 1.0238(6) 0.2820(4) 0.081(3) Uani 1 1 d .
H38 H 0.2165 1.0807 0.2682 0.097 Uiso 1 1 calc R
C39 C 0.2882(4) 1.0000(6) 0.3073(3) 0.081(3) Uani 1 1 d U
H39 H 0.3207 1.0397 0.3125 0.097 Uiso 1 1 calc R
C40 C 0.3011(4) 0.9142(6) 0.3252(3) 0.077(2) Uani 1 1 d U
H40 H 0.3427 0.8941 0.3429 0.093 Uiso 1 1 calc R
C41 C 0.2504(3) 0.8596(6) 0.3157(3) 0.069(2) Uani 1 1 d U
H41 H 0.2582 0.8018 0.3278 0.083 Uiso 1 1 calc R
C42 C 0.1379(4) 0.8234(5) 0.2824(4) 0.084(3) Uani 1 1 d .
H42A H 0.1055 0.8487 0.2964 0.101 Uiso 1 1 calc R
H42B H 0.1553 0.7731 0.3094 0.101 Uiso 1 1 calc R
C43 C 0.1078(3) 0.7960(4) 0.2075(3) 0.061(2) Uani 1 1 d .
C44 C 0.0503(3) 0.8296(6) 0.1669(4) 0.080(2) Uani 1 1 d U
H44 H 0.0278 0.8709 0.1808 0.097 Uiso 1 1 calc R
C45 C 0.0284(4) 0.7961(6) 0.1026(5) 0.089(3) Uani 1 1 d U
H45 H -0.0120 0.8113 0.0742 0.107 Uiso 1 1 calc R
C46 C 0.0626(3) 0.7444(5) 0.0812(4) 0.076(3) Uani 1 1 d .
H46 H 0.0474 0.7285 0.0372 0.091 Uiso 1 1 calc R
C47 C 0.1221(3) 0.7120(6) 0.1232(4) 0.077(2) Uani 1 1 d U
H47 H 0.1452 0.6720 0.1090 0.092 Uiso 1 1 calc R
C48 C 0.1435(3) 0.7428(5) 0.1855(4) 0.066(2) Uani 1 1 d U
H48 H 0.1838 0.7270 0.2138 0.079 Uiso 1 1 calc R

loop_
_atom_site_aniso_label
_atom_site_aniso_U_11
_atom_site_aniso_U_22
_atom_site_aniso_U_33
_atom_site_aniso_U_23
_atom_site_aniso_U_13
_atom_site_aniso_U_12
Ag1 0.0748(3) 0.0693(4) 0.0683(3) -0.0077(3) 0.0252(2) 0.0025(3)
Ag2 0.0691(3) 0.0560(3) 0.0660(3) 0.0041(3) 0.0256(2) -0.0035(3)
Ag3 0.0812(3) 0.0536(3) 0.0654(3) 0.0019(3) 0.0374(2) 0.0042(3)
Ag4 0.0635(3) 0.0653(4) 0.0636(3) -0.0043(3) 0.0216(2) 0.0027(3)
Ag5 0.0623(2) 0.0600(3) 0.0726(3) 0.0076(3) 0.0294(2) 0.0070(3)
Ag6 0.0695(2) 0.0562(3) 0.0697(3) 0.0031(3) 0.0315(2) 0.0015(3)
Ag7 0.0795(3) 0.0650(4) 0.0945(4) 0.0027(3) 0.0377(3) -0.0023(3)
Ag8 0.0675(3) 0.0643(4) 0.0818(4) -0.0033(3) 0.0203(3) -0.0066(3)
Ag9 0.0652(2) 0.0621(3) 0.0525(2) 0.0043(3) 0.0215(2) 0.0016(3)
I1 0.04874(17) 0.0611(3) 0.0784(2) -0.0212(2) 0.02916(16) -0.0092(2)
I2 0.03995(14) 0.0518(2) 0.04681(18) -0.00179(19) 0.01942(12) -0.00067(17)
I3 0.06680(19) 0.0363(2) 0.0635(2) 0.00523(19) 0.03440(15) 0.00819(18)
I4 0.03619(14) 0.0382(2) 0.04114(17) 0.00375(17) 0.01279(12) 0.00130(16)
I5 0.03983(14) 0.0520(2) 0.04116(17) 0.00334(19) 0.01563(12) 0.00544(17)
I6 0.05411(17) 0.0392(2) 0.03991(17) 0.00134(17) 0.01787(13) -0.00236(17)
I7 0.06431(19) 0.0639(3) 0.0557(2) -0.0184(2) 0.02702(16) -0.0143(2)
I8 0.05415(16) 0.0481(2) 0.0616(2) -0.0035(2) 0.03246(13) 0.00042(18)
I9 0.05510(18) 0.0506(2) 0.03945(18) 0.00170(19) 0.01434(14) 0.01215(19)
I10 0.04605(15) 0.0399(2) 0.03935(16) 0.00475(16) 0.02205(12) 0.00251(16)
I11 0.05430(16) 0.0584(3) 0.03945(16) -0.00029(19) 0.02469(12) -0.00062(19)
I12 0.05767(18) 0.0427(2) 0.0486(2) -0.0029(2) 0.01541(15) 0.00283(19)
I13 0.0602(2) 0.0543(3) 0.0727(3) 0.0055(2) 0.02287(18) 0.0189(2)
N1 0.0484(19) 0.025(2) 0.062(2) 0.008(2) 0.0293(17) 0.0150(19)
N2 0.050(2) 0.040(3) 0.043(2) 0.004(2) 0.0092(19) -0.001(2)
N3 0.0373(19) 0.045(3) 0.030(2) -0.001(2) 0.0057(16) -0.004(2)
N4 0.071(3) 0.070(4) 0.071(3) 0.023(3) 0.039(2) 0.028(3)
C1 0.042(3) 0.045(4) 0.087(4) 0.004(4) 0.020(3) -0.008(3)
C2 0.064(3) 0.102(7) 0.059(4) 0.022(4) 0.031(3) 0.011(4)
C3 0.071(4) 0.079(6) 0.074(4) -0.008(4) -0.007(3) 0.006(4)
C4 0.053(4) 0.065(5) 0.144(6) 0.009(4) -0.005(4) -0.013(4)
C5 0.064(3) 0.053(5) 0.103(5) 0.017(4) 0.044(3) 0.012(3)
C6 0.096(4) 0.062(5) 0.069(3) 0.003(4) 0.029(3) 0.030(4)
C7 0.065(3) 0.048(3) 0.037(3) 0.004(2) 0.0055(19) 0.037(3)
C8 0.046(2) 0.045(4) 0.057(3) -0.004(3) 0.0252(18) -0.009(3)
C9 0.040(2) 0.075(5) 0.056(3) -0.008(4) 0.020(2) -0.011(3)
C10 0.042(3) 0.048(4) 0.068(4) 0.015(3) 0.017(2) 0.004(3)
C11 0.093(3) 0.039(4) 0.063(3) -0.005(3) 0.050(2) -0.003(3)
C12 0.053(2) 0.083(5) 0.064(3) 0.006(3) 0.0400(19) 0.008(3)
C13 0.043(3) 0.045(4) 0.052(3) 0.003(3) 0.007(2) -0.002(3)
C14 0.035(3) 0.082(5) 0.109(6) 0.030(5) 0.010(3) -0.016(3)
C15 0.057(3) 0.095(5) 0.072(4) -0.021(3) 0.025(3) -0.035(3)
C16 0.063(3) 0.076(5) 0.102(4) -0.014(3) 0.051(3) -0.022(3)
C17 0.049(3) 0.044(4) 0.081(5) -0.002(4) 0.001(3) 0.000(3)
C18 0.070(4) 0.068(5) 0.046(3) -0.003(4) 0.012(3) 0.012(4)
C19 0.072(3) 0.058(4) 0.034(3) 0.010(3) 0.023(2) -0.009(3)
C20 0.072(4) 0.051(4) 0.057(4) 0.022(3) 0.017(3) -0.001(3)
C21 0.084(4) 0.109(4) 0.050(4) -0.002(5) 0.011(4) -0.020(4)
C22 0.140(4) 0.087(4) 0.120(5) -0.043(5) 0.081(4) -0.038(4)
C23 0.140(3) 0.031(4) 0.168(5) -0.009(4) 0.125(3) -0.002(3)
C24 0.105(4) 0.045(4) 0.094(4) 0.007(4) 0.063(3) 0.019(3)
C25 0.060(4) 0.069(5) 0.060(4) -0.024(4) -0.003(3) 0.007(4)
C26 0.091(5) 0.043(5) 0.107(6) 0.005(5) -0.009(5) -0.004(4)
C27 0.119(5) 0.096(6) 0.061(4) 0.022(4) 0.032(4) -0.033(5)
C28 0.066(3) 0.068(5) 0.111(4) -0.017(4) 0.063(2) -0.019(3)
C29 0.042(3) 0.079(5) 0.053(3) 0.000(4) 0.017(2) 0.010(3)
C30 0.039(3) 0.082(5) 0.048(3) -0.002(4) 0.010(2) -0.012(3)
C31 0.046(3) 0.036(3) 0.049(3) -0.010(3) 0.006(2) -0.021(3)
C32 0.062(3) 0.090(6) 0.068(3) -0.016(4) 0.026(3) 0.003(4)
C33 0.086(4) 0.042(4) 0.080(3) -0.019(3) 0.040(3) 0.000(3)
C34 0.071(3) 0.040(3) 0.063(4) -0.006(3) 0.024(3) -0.010(3)
C35 0.077(4) 0.050(4) 0.061(4) -0.020(4) 0.021(3) -0.027(4)
C36 0.045(3) 0.064(5) 0.088(5) -0.030(4) 0.021(3) -0.005(3)
C37 0.080(4) 0.054(5) 0.082(4) 0.021(4) 0.037(3) 0.007(4)
C38 0.080(4) 0.077(6) 0.074(5) -0.004(5) 0.013(4) -0.001(5)
C39 0.112(5) 0.087(4) 0.045(3) 0.000(4) 0.028(3) -0.003(5)
C40 0.090(4) 0.095(4) 0.032(3) 0.010(4) 0.002(3) 0.026(3)
C41 0.085(3) 0.084(5) 0.035(3) 0.007(4) 0.018(3) 0.043(3)
C42 0.130(5) 0.038(4) 0.109(5) 0.010(4) 0.074(3) 0.013(4)
C43 0.082(3) 0.030(3) 0.083(4) 0.012(3) 0.043(3) -0.003(3)
C44 0.072(3) 0.078(4) 0.098(3) 0.017(3) 0.039(2) 0.026(3)
C45 0.087(5) 0.057(5) 0.118(4) 0.001(4) 0.030(4) 0.025(4)
C46 0.104(4) 0.043(4) 0.093(5) -0.013(4) 0.050(3) -0.012(4)
C47 0.091(4) 0.063(5) 0.094(3) 0.006(4) 0.054(3) 0.020(4)
C48 0.051(3) 0.060(5) 0.095(3) 0.014(3) 0.037(3) 0.006(3)

loop_
_atom_type_symbol
_atom_type_description
_atom_type_scat_dispersion_real
_atom_type_scat_dispersion_imag
_atom_type_scat_source
C C 0.0033 0.0016 'International Tables Vol C Tables 4.2.6.8 and 6.1.1.4'
H H 0.0000 0.0000 'International Tables Vol C Tables 4.2.6.8 and 6.1.1.4'
N N 0.0061 0.0033 'International Tables Vol C Tables 4.2.6.8 and 6.1.1.4'
Ag Ag -0.8971 1.1015 'International Tables Vol C Tables 4.2.6.8 and 6.1.1.4'
I I -0.4742 1.8119 'International Tables Vol C Tables 4.2.6.8 and 6.1.1.4'

loop_
_geom_angle_atom_site_label_1
_geom_angle_atom_site_label_2
_geom_angle_atom_site_label_3
_geom_angle
_geom_angle_site_symmetry_1
_geom_angle_site_symmetry_3
I13 Ag1 I2 106.33(3) 3_455 .
I13 Ag1 I1 114.31(2) 3_455 .
I2 Ag1 I1 115.71(3) . .
I13 Ag1 I4 103.75(3) 3_455 .
I2 Ag1 I4 107.98(2) . .
I1 Ag1 I4 107.96(3) . .
I3 Ag2 I12 110.66(2) . 2_565
I3 Ag2 I2 113.96(2) . .
I12 Ag2 I2 113.40(3) 2_565 .
I3 Ag2 I5 106.08(2) . .
I12 Ag2 I5 99.100(19) 2_565 .
I2 Ag2 I5 112.45(2) . .
I9 Ag3 I2 103.66(2) 2_565 .
I9 Ag3 I6 106.74(2) 2_565 .
I2 Ag3 I6 114.18(2) . .
I9 Ag3 I5 112.91(2) 2_565 .
I2 Ag3 I5 116.54(3) . .
I6 Ag3 I5 102.70(2) . .
I7 Ag4 I1 113.04(2) . .
I7 Ag4 I6 112.21(2) . .
I1 Ag4 I6 108.45(3) . .
I7 Ag4 I4 107.14(3) . .
I1 Ag4 I4 107.84(2) . .
I6 Ag4 I4 107.94(2) . .
I10 Ag5 I4 111.29(2) . .
I10 Ag5 I6 112.45(3) . .
I4 Ag5 I6 112.31(2) . .
I10 Ag5 I5 107.743(19) . .
I4 Ag5 I5 111.63(2) . .
I6 Ag5 I5 100.89(2) . .
I8 Ag6 I3 112.48(3) . .
I8 Ag6 I5 112.24(2) . .
I3 Ag6 I5 108.63(2) . .
I8 Ag6 I4 109.10(2) . .
I3 Ag6 I4 103.27(2) . .
I5 Ag6 I4 110.77(2) . .
I7 Ag7 I9 120.53(3) . .
I7 Ag7 I12 104.36(3) . .
I9 Ag7 I12 117.37(3) . .
I7 Ag7 I10 108.79(3) . .
I9 Ag7 I10 102.99(2) . .
I12 Ag7 I10 100.82(2) . .
I11 Ag8 I12 137.49(3) . .
I11 Ag8 I13 110.04(2) . .
I12 Ag8 I13 105.69(3) . .
I11 Ag8 I10 100.29(2) . .
I12 Ag8 I10 96.71(2) . .
I13 Ag8 I10 98.04(2) . .
I8 Ag9 I9 112.16(2) . .
I8 Ag9 I11 116.18(2) . .
I9 Ag9 I11 107.03(2) . .
I8 Ag9 I10 108.18(2) . .
I9 Ag9 I10 104.92(2) . .
I11 Ag9 I10 107.72(2) . .
Ag4 I1 Ag1 68.90(2) . .
Ag1 I2 Ag3 99.53(2) . .
Ag1 I2 Ag2 106.46(2) . .
Ag3 I2 Ag2 64.334(19) . .
Ag2 I3 Ag6 68.94(2) . .
Ag5 I4 Ag1 101.80(2) . .
Ag5 I4 Ag6 63.806(19) . .
Ag1 I4 Ag6 112.15(2) . .
Ag5 I4 Ag4 63.663(17) . .
Ag1 I4 Ag4 65.54(2) . .
Ag6 I4 Ag4 125.234(19) . .
Ag6 I5 Ag3 99.969(19) . .
Ag6 I5 Ag5 63.294(19) . .
Ag3 I5 Ag5 68.504(19) . .
Ag6 I5 Ag2 65.653(19) . .
Ag3 I5 Ag2 61.933(19) . .
Ag5 I5 Ag2 97.270(18) . .
Ag3 I6 Ag5 70.23(2) . .
Ag3 I6 Ag4 102.28(2) . .
Ag5 I6 Ag4 64.842(18) . .
Ag4 I7 Ag7 100.73(2) . .
Ag6 I8 Ag9 100.45(2) . .
Ag3 I9 Ag7 96.14(2) 2_564 .
Ag3 I9 Ag9 124.96(2) 2_564 .
Ag7 I9 Ag9 75.19(2) . .
Ag5 I10 Ag9 99.72(2) . .
Ag5 I10 Ag7 94.57(2) . .
Ag9 I10 Ag7 72.224(19) . .
Ag5 I10 Ag8 158.560(19) . .
Ag9 I10 Ag8 66.272(19) . .
Ag7 I10 Ag8 66.255(19) . .
Ag8 I11 Ag9 73.53(2) . .
Ag8 I12 Ag2 113.43(3) . 2_564
Ag8 I12 Ag7 73.70(2) . .
Ag2 I12 Ag7 95.33(2) 2_564 .
Ag1 I13 Ag8 163.79(2) 3_545 .
C1 N1 C5 121.0(5) . .
C1 N1 C6 115.8(5) . .
C5 N1 C6 123.2(6) . .
C17 N2 C13 123.5(6) . .
C17 N2 C18 118.1(6) . .
C13 N2 C18 118.2(5) . .
C25 N3 C29 119.3(6) . .
C25 N3 C30 118.6(6) . .
C29 N3 C30 122.0(6) . .
C37 N4 C41 118.4(7) . .
C37 N4 C42 123.9(6) . .
C41 N4 C42 117.5(7) . .
N1 C1 C2 120.4(6) . .
C1 C2 C3 116.9(7) . .
C4 C3 C2 117.3(7) . .
C3 C4 C5 123.7(8) . .
C4 C5 N1 120.3(8) . .
N1 C6 C7 110.3(5) . .
C8 C7 C12 120.8(6) . .
C8 C7 C6 118.4(6) . .
C12 C7 C6 120.9(6) . .
C7 C8 C9 121.3(7) . .
C8 C9 C10 119.9(7) . .
C11 C10 C9 119.8(6) . .
C10 C11 C12 117.4(7) . .
C7 C12 C11 120.4(6) . .
N2 C13 C14 121.2(6) . .
C15 C14 C13 118.2(7) . .
C14 C15 C16 120.6(8) . .
C15 C16 C17 120.6(7) . .
N2 C17 C16 115.8(6) . .
N2 C18 C19 108.3(5) . .
C24 C19 C20 122.3(6) . .
C24 C19 C18 121.9(6) . .
C20 C19 C18 115.8(6) . .
C19 C20 C21 113.6(7) . .
C22 C21 C20 120.3(7) . .
C23 C22 C21 119.8(9) . .
C22 C23 C24 125.0(9) . .
C19 C24 C23 118.6(6) . .
N3 C25 C26 120.8(8) . .
C25 C26 C27 114.7(8) . .
C28 C27 C26 121.9(9) . .
C29 C28 C27 118.9(8) . .
C28 C29 N3 124.3(8) . .
N3 C30 C31 110.7(4) . .
C32 C31 C36 124.4(7) . .
C32 C31 C30 115.4(6) . .
C36 C31 C30 120.1(6) . .
C31 C32 C33 115.1(7) . .
C32 C33 C34 125.4(8) . .
C35 C34 C33 113.7(7) . .
C34 C35 C36 125.4(7) . .
C35 C36 C31 115.7(7) . .
N4 C37 C38 121.0(7) . .
C37 C38 C39 123.3(9) . .
C38 C39 C40 117.1(9) . .
C41 C40 C39 117.8(7) . .
N4 C41 C40 122.0(8) . .
N4 C42 C43 107.9(7) . .
C48 C43 C44 122.6(7) . .
C48 C43 C42 116.2(6) . .
C44 C43 C42 121.0(7) . .
C43 C44 C45 114.3(8) . .
C46 C45 C44 122.9(7) . .
C45 C46 C47 121.7(8) . .
C48 C47 C46 115.9(8) . .
C43 C48 C47 122.0(6) . .

loop_
_geom_bond_atom_site_label_1
_geom_bond_atom_site_label_2
_geom_bond_distance
_geom_bond_site_symmetry_2
Ag1 I13 2.8307(8) 3_455
Ag1 I2 2.8335(7) .
Ag1 I1 2.8590(8) .
Ag1 I4 2.9323(8) .
Ag2 I3 2.8073(8) .
Ag2 I12 2.8259(7) 2_565
Ag2 I2 2.8604(7) .
Ag2 I5 3.0004(7) .
Ag3 I9 2.7994(7) 2_565
Ag3 I2 2.8368(7) .
Ag3 I6 2.8395(7) .
Ag3 I5 2.8917(7) .
Ag4 I7 2.7791(8) .
Ag4 I1 2.8064(7) .
Ag4 I6 2.8791(7) .
Ag4 I4 2.9881(8) .
Ag5 I10 2.8002(7) .
Ag5 I4 2.8475(7) .
Ag5 I6 2.8659(8) .
Ag5 I5 2.9390(7) .
Ag6 I8 2.7927(8) .
Ag6 I3 2.8314(8) .
Ag6 I5 2.8838(7) .
Ag6 I4 2.9326(6) .
Ag7 I7 2.7813(8) .
Ag7 I9 2.8262(9) .
Ag7 I12 2.8823(9) .
Ag7 I10 2.9724(7) .
Ag8 I11 2.7753(8) .
Ag8 I12 2.7874(7) .
Ag8 I13 2.8622(8) .
Ag8 I10 3.2376(8) .
Ag9 I8 2.8126(8) .
Ag9 I9 2.8361(6) .
Ag9 I11 2.8397(7) .
Ag9 I10 2.8879(7) .
I9 Ag3 2.7994(7) 2_564
I12 Ag2 2.8259(7) 2_564
I13 Ag1 2.8307(8) 3_545
N1 C1 1.276(9) .
N1 C5 1.337(8) .
N1 C6 1.433(7) .
N2 C17 1.315(9) .
N2 C13 1.326(8) .
N2 C18 1.514(10) .
N3 C25 1.333(10) .
N3 C29 1.344(8) .
N3 C30 1.474(9) .
N4 C37 1.307(10) .
N4 C41 1.366(8) .
N4 C42 1.488(10) .
C1 C2 1.381(10) .
C2 C3 1.438(10) .
C3 C4 1.275(14) .
C4 C5 1.301(12) .
C6 C7 1.628(10) .
C7 C8 1.318(10) .
C7 C12 1.374(10) .
C8 C9 1.335(10) .
C9 C10 1.400(10) .
C10 C11 1.377(10) .
C11 C12 1.391(10) .
C13 C14 1.357(12) .
C14 C15 1.318(11) .
C15 C16 1.375(11) .
C16 C17 1.394(12) .
C18 C19 1.524(10) .
C19 C24 1.362(11) .
C19 C20 1.404(9) .
C20 C21 1.461(11) .
C21 C22 1.412(15) .
C22 C23 1.228(11) .
C23 C24 1.373(10) .
C25 C26 1.380(13) .
C26 C27 1.412(14) .
C27 C28 1.346(13) .
C28 C29 1.248(11) .
C30 C31 1.606(9) .
C31 C32 1.366(11) .
C31 C36 1.399(9) .
C32 C33 1.372(11) .
C33 C34 1.430(10) .
C34 C35 1.359(11) .
C35 C36 1.384(11) .
C37 C38 1.324(12) .
C38 C39 1.358(11) .
C39 C40 1.383(13) .
C40 C41 1.376(12) .
C42 C43 1.590(10) .
C43 C48 1.355(11) .
C43 C44 1.383(9) .
C44 C45 1.413(12) .
C45 C46 1.309(13) .
C46 C47 1.418(10) .
C47 C48 1.358(11) .
